data_9017258
loop_
_publ_author_name
'Grey, I. E.'
'Kampf, A. R.'
'Keck, E.'
'Cashion, J. D.'
'MacRae, C. M.'
'Gozukara, Y.'
'Peterson, V. K.'
'Shanks, F. L.'

_publ_section_title
;
 The rockbridgeite group approved and a new member,
 ferrorockbridgeite,  (Fe2+,Mn2+)2(Fe3+)3(PO4)3(OH)4(H2O),
 described from the Hagendorf Sud pegmatite, Oberpfalz, Bavaria
 Note: neutron powder on sample IGC90
;
_journal_name_full 'European Journal of Mineralogy'
_journal_page_first 389
_journal_page_last 397
_journal_volume 31
_journal_year 2019
_chemical_compound_source 'Hagendorf Sud pegmatite, Oberpfalz, Bavaria'
_chemical_formula_sum 'Fe4.44 H5.88 Mn0.52 O17 P3 Zn0.04'
_chemical_name_mineral Ferrorockbridgeite
_space_group_IT_number 63
_space_group_name_Hall '-B 2 2b'
_space_group_name_H-M_alt 'B b m m'
_symmetry_space_group_name_H-M 'B b m m'
_cell_angle_alpha 90
_cell_angle_beta 90
_cell_angle_gamma 90
_cell_length_a 14.0016
_cell_length_b 16.8593
_cell_length_c 5.1831
_cell_formula_units_Z 4
_cell_volume 1223.508
_database_code_amcsd 0020877
_exptl_crystal_density_diffrn 3.529
_cod_data_source_file inputs/fixed/downloads/08/08627.cif
_cod_data_source_block 08627
_cod_original_formula_sum 'Fe4.44 Mn.52 Zn.04 P3 O17 H5.88'
_cod_database_code 9017258

loop_
_space_group_symop_operation_xyz
x,y,z
1/2+x,y,1/2+z
-x,1/2+y,z
1/2-x,1/2+y,1/2+z
x,1/2-y,-z
1/2+x,1/2-y,1/2-z
x,y,-z
1/2+x,y,1/2-z
-x,-y,z
1/2-x,-y,1/2+z
x,1/2-y,z
1/2+x,1/2-y,1/2+z
-x,1/2+y,-z
1/2-x,1/2+y,1/2-z
-x,-y,-z
1/2-x,-y,1/2-z

loop_
_atom_site_label
_atom_site_fract_x
_atom_site_fract_y
_atom_site_fract_z
_atom_site_occupancy
_atom_site_U_iso_or_equiv
Fe1 0.00000 0.00000 0.00000 1.00000 0.01151
Fe2 0.06749 0.15565 0.00000 0.72000 0.01529
Mn2 0.06749 0.15565 0.00000 0.26000 0.01529
Zn2 0.06749 0.15565 0.00000 0.02000 0.01529
Fe3 0.32098 0.13903 0.23000 0.50000 0.00990
P1 0.14320 0.04404 0.50000 1.00000 0.01064
P2 0.48179 0.25000 0.00000 1.00000 0.01330
O1 0.04516 0.25000 0.25620 1.00000 0.01860
O2 0.08084 0.05792 0.25830 1.00000 0.01450
O3 0.31200 0.25000 0.37520 0.50000 0.01140
O4 0.31690 0.03952 0.00000 1.00000 0.02260
O5 0.21581 0.17582 0.00000 1.00000 0.02160
O6 0.42265 0.10466 0.50000 1.00000 0.01370
O7 0.41995 0.17454 0.00000 1.00000 0.01670
O8 0.22185 0.10815 0.50000 1.00000 0.01130
H3a 0.25400 0.75000 0.00000 0.76000 0.02000
H3b 0.19800 0.70500 0.00000 0.32000 0.02000
H5a 0.23300 0.15700 0.21700 0.50000 0.02000
H5b 0.23300 0.23100 0.00000 0.24000 0.02000
H6 0.09800 0.62600 0.15800 0.50000 0.02000

loop_
_cod_related_entry_id
_cod_related_entry_database
_cod_related_entry_code
1 AMCSD 0020877
